data_4073317
loop_
_publ_author_name
'Hijazi, Akram'
'Djukic, Jean-Pierre'
'Allouche, Lionel'
'de Cian, Andr\'e'
'Pfeffer, Michel'
'Le Goff, Xavier-Fr\'ed\'eric'
'Ricard, Louis'

_publ_section_title
;
 Stereoselective Cyclometalation of Planar Pro-chiral
 (\h6-Arene)tricarbonylchromium Complexes withOC-6-[Ru(CO)2Cl2]n
;
_journal_issue 17
_journal_name_full Organometallics
_journal_page_first 4180
_journal_paper_doi 10.1021/om070239p
_journal_volume 26
_journal_year 2007
_chemical_formula_moiety C29H17ClCrN2O8Ru2,C3H6O
_chemical_formula_sum 'C32 H23 Cl Cr N2 O9 Ru2'
_chemical_formula_weight 869.11
_chemical_name_systematic
; 
 ? 
;
_space_group_IT_number 14
_symmetry_cell_setting monoclinic
_symmetry_space_group_name_Hall '-P 2ybc'
_symmetry_space_group_name_H-M 'P 1 21/c 1'
_atom_sites_solution_hydrogens geom
_atom_sites_solution_primary direct
_atom_sites_solution_secondary difmap
_audit_creation_method SHELXL-97
_cell_angle_alpha 90.00
_cell_angle_beta 91.4360(10)
_cell_angle_gamma 90.00
_cell_formula_units_Z 8
_cell_length_a 16.2970(10)
_cell_length_b 28.8420(10)
_cell_length_c 13.8380(10)
_cell_measurement_reflns_used 3093
_cell_measurement_temperature 150.0(1)
_cell_measurement_theta_max 30.034
_cell_measurement_theta_min 0.998
_cell_volume 6502.3(7)
_computing_structure_refinement 'SHELXL-97 (Sheldrick, 1997)'
_computing_structure_solution 'SHELXS-97 (Sheldrick, 1990)'
_diffrn_ambient_temperature 150.0(1)
_diffrn_measured_fraction_theta_full 0.978
_diffrn_measured_fraction_theta_max 0.978
_diffrn_measurement_device_type KappaCCD
_diffrn_measurement_method 'phi and omega scans'
_diffrn_radiation_monochromator graphite
_diffrn_radiation_source 'fine-focus sealed tube'
_diffrn_radiation_type MoK\a
_diffrn_radiation_wavelength 0.71069
_diffrn_reflns_av_R_equivalents 0.0000
_diffrn_reflns_av_sigmaI/netI 0.0495
_diffrn_reflns_limit_h_max 22
_diffrn_reflns_limit_h_min -22
_diffrn_reflns_limit_k_max 40
_diffrn_reflns_limit_k_min -40
_diffrn_reflns_limit_l_max 19
_diffrn_reflns_limit_l_min 0
_diffrn_reflns_number 18619
_diffrn_reflns_theta_full 30.03
_diffrn_reflns_theta_max 30.03
_diffrn_reflns_theta_min 2.82
_exptl_absorpt_coefficient_mu 1.384
_exptl_absorpt_correction_T_max 0.7692
_exptl_absorpt_correction_T_min 0.7692
_exptl_absorpt_correction_type multi-scan
_exptl_crystal_colour Red
_exptl_crystal_density_diffrn 1.776
_exptl_crystal_density_method 'not measured'
_exptl_crystal_description Block
_exptl_crystal_F_000 3440
_exptl_crystal_size_max 0.20
_exptl_crystal_size_mid 0.20
_exptl_crystal_size_min 0.20
_refine_diff_density_max 1.981
_refine_diff_density_min -1.764
_refine_diff_density_rms 0.247
_refine_ls_extinction_method none
_refine_ls_goodness_of_fit_ref 1.056
_refine_ls_hydrogen_treatment mixed
_refine_ls_matrix_type full
_refine_ls_number_parameters 858
_refine_ls_number_reflns 18619
_refine_ls_number_restraints 0
_refine_ls_restrained_S_all 1.056
_refine_ls_R_factor_all 0.1063
_refine_ls_R_factor_gt 0.0816
_refine_ls_shift/su_max 0.001
_refine_ls_shift/su_mean 0.000
_refine_ls_structure_factor_coef Fsqd
_refine_ls_weighting_details 'calc w=1/[\s^2^(Fo^2^)+(0.1671P)^2^+36.8138P] where P=(Fo^2^+2Fc^2^)/3'
_refine_ls_weighting_scheme calc
_refine_ls_wR_factor_gt 0.2680
_refine_ls_wR_factor_ref 0.2905
_reflns_number_gt 13730
_reflns_number_total 18619
_reflns_threshold_expression >2sigma(I)
_cod_data_source_file om070239p-file005.cif
_cod_data_source_block 3c
_cod_depositor_comments
;
The following automatic conversions were performed:

'_symmetry_cell_setting' value 'Monoclinic' changed to 'monoclinic'
according to /home/saulius/struct/CIF-dictionaries/cif_core.dic
dictionary named 'cif_core.dic' version 2.4.1 from 2010-06-29.

Automatic conversion script
Id: cif_fix_values 1715 2011-07-08 13:25:40Z adriana 
;
_cod_original_sg_symbol_H-M 'P21/c     '
_cod_database_code 4073317

loop_
_symmetry_equiv_pos_as_xyz
'x, y, z'
'-x, y+1/2, -z+1/2'
'-x, -y, -z'
'x, -y-1/2, z-1/2'

loop_
_atom_site_label
_atom_site_type_symbol
_atom_site_fract_x
_atom_site_fract_y
_atom_site_fract_z
_atom_site_U_iso_or_equiv
_atom_site_adp_type
_atom_site_occupancy
_atom_site_symmetry_multiplicity
_atom_site_calc_flag
_atom_site_refinement_flags
Ru1 Ru -0.93194(4) -0.12741(2) -0.64026(4) 0.03321(15) Uani 1 1 d .
Ru2 Ru -0.92328(3) -0.16993(2) -0.40393(4) 0.03003(15) Uani 1 1 d .
Cr1 Cr -1.04763(8) -0.02962(5) -0.80446(9) 0.0369(3) Uani 1 1 d .
Cl1 Cl -0.82653(11) -0.17535(8) -0.54670(15) 0.0406(4) Uani 1 1 d .
O1 O -0.9852(3) -0.1265(2) -0.5040(4) 0.0335(11) Uani 1 1 d .
H1 H -1.038(6) -0.128(4) -0.509(7) 0.040 Uiso 1 1 d .
O2 O -0.8706(5) -0.0114(4) -0.8449(6) 0.072(2) Uani 1 1 d .
O3 O -1.0944(5) 0.0578(3) -0.9093(5) 0.0624(19) Uani 1 1 d .
O4 O -1.0763(7) -0.0796(3) -0.9931(6) 0.081(3) Uani 1 1 d .
O5 O -0.8527(6) -0.1242(4) -0.8319(6) 0.076(3) Uani 1 1 d .
O6 O -1.0291(6) -0.2101(3) -0.7104(6) 0.070(2) Uani 1 1 d .
O7 O -0.8313(4) -0.0930(3) -0.3029(6) 0.0541(17) Uani 1 1 d .
O8 O -0.8498(4) -0.2340(2) -0.2553(5) 0.0475(15) Uani 1 1 d .
N1 N -0.8794(4) -0.0627(3) -0.5957(5) 0.0362(14) Uani 1 1 d .
N2 N -0.9941(4) -0.2284(2) -0.4510(5) 0.0342(13) Uani 1 1 d .
C1 C -1.0213(5) -0.0830(3) -0.6837(5) 0.0347(15) Uani 1 1 d .
C2 C -1.0980(5) -0.0923(3) -0.7316(7) 0.0427(18) Uani 1 1 d .
H2 H -1.1074 -0.1223 -0.7579 0.051 Uiso 1 1 calc R
C3 C -1.1600(5) -0.0590(4) -0.7413(7) 0.046(2) Uani 1 1 d .
H3 H -1.2103 -0.0666 -0.7737 0.056 Uiso 1 1 calc R
C4 C -1.1481(6) -0.0150(4) -0.7041(7) 0.048(2) Uani 1 1 d .
H4 H -1.1913 0.0071 -0.7087 0.058 Uiso 1 1 calc R
C5 C -1.0726(6) -0.0026(3) -0.6592(6) 0.0413(17) Uani 1 1 d .
H5 H -1.0642 0.0279 -0.6350 0.050 Uiso 1 1 calc R
C6 C -1.0102(5) -0.0359(3) -0.6509(6) 0.0352(15) Uani 1 1 d .
C7 C -0.9286(5) -0.0256(3) -0.6058(5) 0.0358(15) Uani 1 1 d .
C8 C -0.9016(6) 0.0187(3) -0.5795(6) 0.047(2) Uani 1 1 d .
H8 H -0.9370 0.0447 -0.5877 0.056 Uiso 1 1 calc R
C9 C -0.8240(7) 0.0244(4) -0.5420(7) 0.054(2) Uani 1 1 d .
H9 H -0.8045 0.0544 -0.5247 0.064 Uiso 1 1 calc R
C10 C -0.7742(6) -0.0140(4) -0.5294(7) 0.056(3) Uani 1 1 d .
H10 H -0.7204 -0.0107 -0.5025 0.067 Uiso 1 1 calc R
C11 C -0.8035(5) -0.0572(4) -0.5565(6) 0.045(2) Uani 1 1 d .
H11 H -0.7693 -0.0836 -0.5472 0.054 Uiso 1 1 calc R
C12 C -0.9715(5) -0.2597(3) -0.5168(7) 0.0447(19) Uani 1 1 d .
H12 H -0.9223 -0.2544 -0.5505 0.054 Uiso 1 1 calc R
C13 C -1.0165(7) -0.2993(3) -0.5380(8) 0.053(2) Uani 1 1 d .
H13 H -0.9985 -0.3210 -0.5844 0.064 Uiso 1 1 calc R
C14 C -1.0895(6) -0.3062(3) -0.4885(7) 0.049(2) Uani 1 1 d .
H14 H -1.1223 -0.3328 -0.5013 0.059 Uiso 1 1 calc R
C15 C -1.1130(6) -0.2742(3) -0.4216(7) 0.0452(19) Uani 1 1 d .
H15 H -1.1623 -0.2788 -0.3876 0.054 Uiso 1 1 calc R
C16 C -1.0647(5) -0.2345(3) -0.4027(6) 0.0370(16) Uani 1 1 d .
C17 C -1.0816(5) -0.1985(3) -0.3309(6) 0.0360(16) Uani 1 1 d .
C18 C -1.1534(5) -0.1985(3) -0.2784(6) 0.0431(19) Uani 1 1 d .
H18 H -1.1915 -0.2233 -0.2850 0.052 Uiso 1 1 calc R
C19 C -1.1687(5) -0.1621(4) -0.2169(6) 0.0431(19) Uani 1 1 d .
H19 H -1.2177 -0.1617 -0.1811 0.052 Uiso 1 1 calc R
C20 C -1.1127(6) -0.1259(3) -0.2068(7) 0.045(2) Uani 1 1 d .
H20 H -1.1246 -0.1004 -0.1658 0.054 Uiso 1 1 calc R
C21 C -1.0217(4) -0.1637(3) -0.3187(6) 0.0332(15) Uani 1 1 d .
C22 C -1.0402(5) -0.1268(3) -0.2558(6) 0.0401(17) Uani 1 1 d .
H22 H -1.0021 -0.1021 -0.2472 0.048 Uiso 1 1 calc R
C23 C -0.9399(6) -0.0186(4) -0.8315(7) 0.051(2) Uani 1 1 d .
C24 C -1.0755(6) 0.0241(3) -0.8688(7) 0.0447(19) Uani 1 1 d .
C25 C -1.0621(7) -0.0601(4) -0.9188(7) 0.054(2) Uani 1 1 d .
C26 C -0.8808(6) -0.1252(4) -0.7595(7) 0.048(2) Uani 1 1 d .
C27 C -0.9913(6) -0.1794(3) -0.6828(6) 0.0433(18) Uani 1 1 d .
C28 C -0.8663(5) -0.1206(3) -0.3453(7) 0.0405(17) Uani 1 1 d .
C29 C -0.8749(5) -0.2093(3) -0.3128(6) 0.0381(17) Uani 1 1 d .
Ru3 Ru -0.42389(3) -0.37259(2) -0.39944(4) 0.03006(15) Uani 1 1 d .
Ru4 Ru -0.42242(3) -0.33602(2) -0.63997(5) 0.03059(15) Uani 1 1 d .
Cr2 Cr -0.52469(8) -0.46021(5) -0.21191(9) 0.0360(3) Uani 1 1 d .
Cl2 Cl -0.32217(11) -0.32640(7) -0.49548(15) 0.0376(4) Uani 1 1 d .
O9 O -0.4810(3) -0.37809(19) -0.5373(4) 0.0313(10) Uani 1 1 d .
H9A H -0.525(6) -0.378(4) -0.542(7) 0.038 Uiso 1 1 d .
O10 O -0.3533(4) -0.4935(3) -0.1709(6) 0.064(2) Uani 1 1 d .
O11 O -0.4908(8) -0.3885(3) -0.0602(7) 0.088(3) Uani 1 1 d .
O12 O -0.5821(5) -0.5261(3) -0.0603(6) 0.065(2) Uani 1 1 d .
O13 O -0.3310(5) -0.3716(3) -0.2107(6) 0.063(2) Uani 1 1 d .
O14 O -0.5159(4) -0.2900(2) -0.3248(5) 0.0523(16) Uani 1 1 d .
O15 O -0.3230(4) -0.4119(3) -0.7284(7) 0.063(2) Uani 1 1 d .
O16 O -0.3531(4) -0.2708(3) -0.7863(5) 0.0533(17) Uani 1 1 d .
N3 N -0.3715(4) -0.4385(2) -0.4329(5) 0.0340(13) Uani 1 1 d .
N4 N -0.5000(4) -0.2799(2) -0.5991(5) 0.0358(13) Uani 1 1 d .
C30 C -0.5102(4) -0.4162(3) -0.3487(6) 0.0348(15) Uani 1 1 d .
C31 C -0.5842(5) -0.4045(3) -0.2997(6) 0.0393(17) Uani 1 1 d .
H31 H -0.5929 -0.3734 -0.2800 0.047 Uiso 1 1 calc R
C32 C -0.6440(5) -0.4383(3) -0.2803(7) 0.0439(19) Uani 1 1 d .
H32 H -0.6940 -0.4293 -0.2519 0.053 Uiso 1 1 calc R
C33 C -0.6304(6) -0.4849(4) -0.3025(7) 0.051(2) Uani 1 1 d .
H33 H -0.6707 -0.5076 -0.2882 0.061 Uiso 1 1 calc R
C34 C -0.5569(6) -0.4983(3) -0.3462(6) 0.0413(18) Uani 1 1 d .
H34 H -0.5476 -0.5299 -0.3620 0.050 Uiso 1 1 calc R
C35 C -0.4967(5) -0.4643(3) -0.3666(6) 0.0354(15) Uani 1 1 d .
C36 C -0.4169(5) -0.4755(3) -0.4095(5) 0.0328(15) Uani 1 1 d .
C37 C -0.3883(6) -0.5209(3) -0.4216(6) 0.0445(19) Uani 1 1 d .
H37 H -0.4209 -0.5467 -0.4038 0.053 Uiso 1 1 calc R
C38 C -0.3116(7) -0.5275(4) -0.4598(7) 0.054(2) Uani 1 1 d .
H38 H -0.2904 -0.5579 -0.4676 0.065 Uiso 1 1 calc R
C39 C -0.2662(5) -0.4895(4) -0.4867(6) 0.045(2) Uani 1 1 d .
H39 H -0.2143 -0.4936 -0.5151 0.054 Uiso 1 1 calc R
C40 C -0.2970(5) -0.4452(3) -0.4720(6) 0.0380(16) Uani 1 1 d .
H40 H -0.2651 -0.4191 -0.4897 0.046 Uiso 1 1 calc R
C41 C -0.5188(5) -0.3461(3) -0.7343(6) 0.0360(16) Uani 1 1 d .
C42 C -0.5298(6) -0.3814(4) -0.8006(7) 0.048(2) Uani 1 1 d .
H42 H -0.4880 -0.4042 -0.8064 0.057 Uiso 1 1 calc R
C43 C -0.5999(7) -0.3847(4) -0.8588(8) 0.059(3) Uani 1 1 d .
H43 H -0.6054 -0.4093 -0.9040 0.071 Uiso 1 1 calc R
C44 C -0.6609(6) -0.3527(5) -0.8517(7) 0.061(3) Uani 1 1 d .
H44 H -0.7085 -0.3548 -0.8924 0.073 Uiso 1 1 calc R
C45 C -0.6534(6) -0.3167(5) -0.7843(8) 0.058(3) Uani 1 1 d .
H45 H -0.6961 -0.2945 -0.7785 0.069 Uiso 1 1 calc R
C46 C -0.5824(5) -0.3136(3) -0.7255(6) 0.0399(18) Uani 1 1 d .
C47 C -0.5717(5) -0.2775(3) -0.6520(6) 0.0387(17) Uani 1 1 d .
C48 C -0.6258(5) -0.2410(4) -0.6336(8) 0.053(3) Uani 1 1 d .
H48 H -0.6759 -0.2386 -0.6698 0.064 Uiso 1 1 calc R
C49 C -0.6073(6) -0.2092(4) -0.5644(8) 0.056(3) Uani 1 1 d .
H49 H -0.6441 -0.1845 -0.5521 0.067 Uiso 1 1 calc R
C50 C -0.5339(6) -0.2130(3) -0.5117(8) 0.049(2) Uani 1 1 d .
H50 H -0.5204 -0.1913 -0.4622 0.058 Uiso 1 1 calc R
C51 C -0.4820(5) -0.2479(3) -0.5316(7) 0.0419(18) Uani 1 1 d .
H51 H -0.4311 -0.2499 -0.4968 0.050 Uiso 1 1 calc R
C52 C -0.4196(6) -0.4808(4) -0.1871(6) 0.0444(19) Uani 1 1 d .
C53 C -0.5602(5) -0.4998(4) -0.1180(7) 0.048(2) Uani 1 1 d .
C54 C -0.5051(8) -0.4159(4) -0.1174(8) 0.058(3) Uani 1 1 d .
C55 C -0.3660(5) -0.3720(3) -0.2818(7) 0.0407(18) Uani 1 1 d .
C56 C -0.4809(5) -0.3196(3) -0.3582(6) 0.0382(16) Uani 1 1 d .
C57 C -0.3615(5) -0.3848(3) -0.6914(6) 0.0394(17) Uani 1 1 d .
C58 C -0.3767(5) -0.2964(3) -0.7286(7) 0.0398(17) Uani 1 1 d .
O17 O -0.1611(5) -0.1429(4) -0.5299(7) 0.075(3) Uani 1 1 d .
C59 C -0.2225(7) -0.1647(4) -0.5302(9) 0.063(3) Uani 1 1 d .
C60 C -0.2353(12) -0.2081(5) -0.5874(16) 0.108(6) Uani 1 1 d .
H60A H -0.2800 -0.2035 -0.6351 0.162 Uiso 1 1 calc R
H60B H -0.2495 -0.2335 -0.5438 0.162 Uiso 1 1 calc R
H60C H -0.1847 -0.2159 -0.6208 0.162 Uiso 1 1 calc R
C61 C -0.2933(9) -0.1493(7) -0.4711(11) 0.095(5) Uani 1 1 d .
H61A H -0.2895 -0.1638 -0.4072 0.142 Uiso 1 1 calc R
H61B H -0.3449 -0.1585 -0.5036 0.142 Uiso 1 1 calc R
H61C H -0.2919 -0.1155 -0.4640 0.142 Uiso 1 1 calc R
O18 O -0.6483(4) -0.3512(3) -0.4946(6) 0.060(2) Uani 1 1 d .
C62 C -0.7124(5) -0.3310(3) -0.4959(7) 0.0441(19) Uani 1 1 d .
C63 C -0.7796(7) -0.3430(5) -0.5686(9) 0.064(3) Uani 1 1 d .
H63A H -0.7575 -0.3633 -0.6184 0.096 Uiso 1 1 calc R
H63B H -0.8006 -0.3145 -0.5988 0.096 Uiso 1 1 calc R
H63C H -0.8242 -0.3589 -0.5359 0.096 Uiso 1 1 calc R
C64 C -0.7307(8) -0.2926(4) -0.4271(10) 0.067(3) Uani 1 1 d .
H64A H -0.6794 -0.2813 -0.3972 0.100 Uiso 1 1 calc R
H64B H -0.7667 -0.3042 -0.3767 0.100 Uiso 1 1 calc R
H64C H -0.7581 -0.2672 -0.4622 0.100 Uiso 1 1 calc R

loop_
_atom_site_aniso_label
_atom_site_aniso_U_11
_atom_site_aniso_U_22
_atom_site_aniso_U_33
_atom_site_aniso_U_23
_atom_site_aniso_U_13
_atom_site_aniso_U_12
Ru1 0.0357(3) 0.0344(3) 0.0295(3) -0.0037(2) -0.0008(2) 0.0001(2)
Ru2 0.0302(3) 0.0285(3) 0.0312(3) -0.0032(2) -0.0031(2) 0.0003(2)
Cr1 0.0442(7) 0.0363(7) 0.0302(6) 0.0023(5) -0.0005(5) -0.0051(5)
Cl1 0.0335(9) 0.0478(12) 0.0404(10) -0.0050(8) -0.0002(7) 0.0060(7)
O1 0.031(3) 0.038(3) 0.031(3) 0.003(2) -0.0017(19) -0.001(2)
O2 0.057(4) 0.094(7) 0.065(5) 0.018(5) 0.016(4) -0.013(4)
O3 0.090(5) 0.051(5) 0.045(4) 0.010(3) -0.006(4) -0.004(4)
O4 0.142(8) 0.061(6) 0.041(4) -0.013(4) -0.004(4) -0.025(5)
O5 0.095(6) 0.091(7) 0.044(4) -0.005(4) 0.027(4) 0.015(5)
O6 0.102(6) 0.046(5) 0.060(5) -0.006(3) -0.030(4) -0.014(4)
O7 0.046(3) 0.045(4) 0.071(5) -0.021(3) -0.011(3) -0.001(3)
O8 0.049(3) 0.047(4) 0.046(3) 0.005(3) -0.010(3) -0.003(3)
N1 0.034(3) 0.044(4) 0.031(3) 0.001(3) 0.003(2) -0.007(3)
N2 0.037(3) 0.029(3) 0.036(3) -0.004(2) -0.006(2) 0.004(2)
C1 0.040(4) 0.040(4) 0.025(3) 0.003(3) 0.002(3) 0.001(3)
C2 0.041(4) 0.040(5) 0.047(5) 0.004(4) -0.004(3) -0.005(3)
C3 0.041(4) 0.048(5) 0.050(5) 0.012(4) -0.003(3) -0.002(4)
C4 0.042(4) 0.053(6) 0.051(5) 0.010(4) 0.005(4) 0.011(4)
C5 0.056(5) 0.033(4) 0.035(4) 0.003(3) 0.003(3) 0.004(3)
C6 0.037(4) 0.038(4) 0.030(3) -0.002(3) 0.003(3) -0.002(3)
C7 0.043(4) 0.039(4) 0.026(3) -0.004(3) 0.003(3) -0.006(3)
C8 0.065(5) 0.039(5) 0.036(4) -0.007(3) 0.004(4) -0.007(4)
C9 0.069(6) 0.048(6) 0.045(5) -0.012(4) 0.002(4) -0.016(5)
C10 0.055(5) 0.071(7) 0.041(5) -0.005(5) 0.002(4) -0.031(5)
C11 0.042(4) 0.056(6) 0.037(4) -0.003(4) 0.002(3) -0.012(4)
C12 0.044(4) 0.037(5) 0.052(5) -0.011(4) -0.005(4) 0.004(3)
C13 0.065(6) 0.035(5) 0.059(6) -0.013(4) -0.014(5) 0.001(4)
C14 0.058(5) 0.037(5) 0.052(5) -0.005(4) -0.012(4) -0.010(4)
C15 0.046(4) 0.040(5) 0.049(5) 0.001(4) -0.011(4) -0.009(3)
C16 0.037(4) 0.034(4) 0.039(4) 0.002(3) -0.008(3) -0.004(3)
C17 0.036(4) 0.033(4) 0.038(4) 0.002(3) -0.009(3) 0.005(3)
C18 0.037(4) 0.051(5) 0.042(4) 0.006(4) 0.002(3) -0.001(3)
C19 0.037(4) 0.055(6) 0.037(4) 0.008(4) 0.005(3) 0.007(3)
C20 0.053(5) 0.043(5) 0.040(4) 0.001(3) -0.001(3) 0.015(4)
C21 0.030(3) 0.036(4) 0.033(4) 0.006(3) -0.006(3) 0.001(3)
C22 0.046(4) 0.038(5) 0.035(4) 0.000(3) -0.002(3) 0.004(3)
C23 0.062(6) 0.055(6) 0.036(4) 0.008(4) 0.004(4) -0.001(4)
C24 0.055(5) 0.039(5) 0.040(4) 0.001(3) -0.005(4) -0.010(4)
C25 0.078(7) 0.040(5) 0.043(5) -0.001(4) 0.004(4) -0.009(4)
C26 0.057(5) 0.051(6) 0.037(4) -0.005(4) 0.004(4) 0.006(4)
C27 0.058(5) 0.038(5) 0.034(4) -0.003(3) -0.008(3) 0.001(4)
C28 0.038(4) 0.037(4) 0.046(5) -0.003(3) -0.005(3) 0.007(3)
C29 0.031(3) 0.043(5) 0.040(4) -0.004(3) 0.001(3) 0.000(3)
Ru3 0.0312(3) 0.0263(3) 0.0327(3) -0.0021(2) -0.0005(2) 0.0014(2)
Ru4 0.0290(3) 0.0254(3) 0.0374(3) 0.0015(2) 0.0028(2) 0.00051(19)
Cr2 0.0435(7) 0.0330(7) 0.0315(6) 0.0038(5) -0.0003(5) 0.0040(5)
Cl2 0.0324(8) 0.0367(10) 0.0437(10) -0.0013(8) 0.0009(7) -0.0057(7)
O9 0.033(2) 0.031(3) 0.030(3) 0.005(2) 0.001(2) -0.001(2)
O10 0.047(4) 0.095(7) 0.051(4) 0.002(4) -0.006(3) 0.014(4)
O11 0.152(9) 0.054(6) 0.058(5) -0.018(4) -0.019(5) 0.020(6)
O12 0.063(4) 0.081(6) 0.052(4) 0.032(4) 0.009(3) 0.002(4)
O13 0.072(5) 0.064(5) 0.051(4) -0.012(4) -0.020(4) 0.002(4)
O14 0.062(4) 0.032(3) 0.063(4) -0.010(3) 0.014(3) 0.006(3)
O15 0.050(4) 0.041(4) 0.099(6) -0.013(4) 0.026(4) 0.002(3)
O16 0.047(3) 0.055(4) 0.059(4) 0.016(3) 0.013(3) 0.003(3)
N3 0.036(3) 0.032(3) 0.033(3) -0.003(2) -0.005(2) 0.005(2)
N4 0.033(3) 0.028(3) 0.047(4) 0.005(3) 0.009(3) 0.001(2)
C30 0.033(3) 0.036(4) 0.035(4) 0.006(3) 0.000(3) 0.004(3)
C31 0.039(4) 0.041(4) 0.039(4) 0.008(3) 0.003(3) 0.007(3)
C32 0.039(4) 0.041(5) 0.052(5) 0.013(4) -0.003(3) 0.002(3)
C33 0.057(5) 0.050(6) 0.045(5) 0.018(4) -0.011(4) -0.012(4)
C34 0.056(5) 0.034(4) 0.033(4) 0.004(3) -0.007(3) -0.005(3)
C35 0.043(4) 0.031(4) 0.032(4) 0.002(3) -0.006(3) -0.002(3)
C36 0.047(4) 0.026(3) 0.025(3) -0.005(3) -0.006(3) 0.006(3)
C37 0.065(5) 0.030(4) 0.039(4) -0.001(3) 0.000(4) 0.007(4)
C38 0.077(7) 0.036(5) 0.049(5) -0.010(4) -0.004(4) 0.024(4)
C39 0.046(4) 0.051(6) 0.037(4) -0.006(4) 0.001(3) 0.015(4)
C40 0.039(4) 0.041(5) 0.033(4) -0.003(3) -0.006(3) 0.007(3)
C41 0.035(4) 0.031(4) 0.042(4) 0.007(3) 0.002(3) 0.001(3)
C42 0.054(5) 0.046(5) 0.044(5) 0.009(4) -0.003(4) -0.005(4)
C43 0.067(6) 0.064(7) 0.047(5) 0.009(5) -0.010(4) -0.025(5)
C44 0.044(5) 0.099(9) 0.039(5) 0.018(5) -0.010(4) -0.026(5)
C45 0.035(4) 0.080(8) 0.058(6) 0.026(6) 0.003(4) 0.001(4)
C46 0.035(4) 0.045(5) 0.039(4) 0.016(3) 0.002(3) -0.003(3)
C47 0.033(4) 0.039(4) 0.044(4) 0.014(3) 0.010(3) 0.006(3)
C48 0.038(4) 0.057(6) 0.066(6) 0.025(5) 0.014(4) 0.016(4)
C49 0.062(6) 0.038(5) 0.070(7) 0.014(5) 0.031(5) 0.019(4)
C50 0.058(5) 0.031(4) 0.057(5) 0.005(4) 0.018(4) 0.008(4)
C51 0.043(4) 0.032(4) 0.051(5) 0.000(3) 0.010(3) 0.001(3)
C52 0.051(5) 0.055(6) 0.027(4) -0.001(3) 0.000(3) -0.001(4)
C53 0.041(4) 0.060(6) 0.044(5) 0.013(4) 0.000(3) 0.011(4)
C54 0.088(7) 0.040(5) 0.046(5) 0.002(4) -0.006(5) 0.015(5)
C55 0.039(4) 0.038(5) 0.045(5) -0.008(3) -0.008(3) 0.003(3)
C56 0.038(4) 0.035(4) 0.041(4) -0.002(3) 0.002(3) 0.000(3)
C57 0.038(4) 0.035(4) 0.045(4) -0.002(3) 0.005(3) -0.002(3)
C58 0.038(4) 0.033(4) 0.049(5) 0.004(3) 0.006(3) 0.004(3)
O17 0.053(4) 0.094(7) 0.076(6) 0.033(5) -0.011(4) -0.018(4)
C59 0.057(6) 0.067(7) 0.065(7) 0.036(6) -0.022(5) -0.017(5)
C60 0.118(13) 0.048(8) 0.156(18) 0.020(10) -0.041(12) -0.002(8)
C61 0.081(9) 0.130(16) 0.073(9) 0.034(10) -0.002(7) -0.015(9)
O18 0.049(4) 0.059(5) 0.074(5) 0.020(4) 0.013(3) 0.013(3)
C62 0.040(4) 0.045(5) 0.048(5) 0.014(4) 0.005(3) 0.001(3)
C63 0.067(7) 0.066(8) 0.058(6) -0.003(5) -0.008(5) 0.005(5)
C64 0.071(7) 0.054(7) 0.077(8) 0.002(6) 0.017(6) -0.006(5)

loop_
_atom_type_symbol
_atom_type_description
_atom_type_scat_dispersion_real
_atom_type_scat_dispersion_imag
_atom_type_scat_source
C C 0.0033 0.0016 'International Tables Vol C Tables 4.2.6.8 and 6.1.1.4'
H H 0.0000 0.0000 'International Tables Vol C Tables 4.2.6.8 and 6.1.1.4'
Cl Cl 0.1484 0.1585 'International Tables Vol C Tables 4.2.6.8 and 6.1.1.4'
Cr Cr 0.3209 0.6236 'International Tables Vol C Tables 4.2.6.8 and 6.1.1.4'
N N 0.0061 0.0033 'International Tables Vol C Tables 4.2.6.8 and 6.1.1.4'
O O 0.0106 0.0060 'International Tables Vol C Tables 4.2.6.8 and 6.1.1.4'
Ru Ru -1.2594 0.8363 'International Tables Vol C Tables 4.2.6.8 and 6.1.1.4'

loop_
_geom_angle_atom_site_label_1
_geom_angle_atom_site_label_2
_geom_angle_atom_site_label_3
_geom_angle
C26 Ru1 C27 89.4(4)
C26 Ru1 C1 92.9(4)
C27 Ru1 C1 92.9(4)
C26 Ru1 O1 176.6(4)
C27 Ru1 O1 94.0(3)
C1 Ru1 O1 87.0(3)
C26 Ru1 N1 92.3(4)
C27 Ru1 N1 172.0(3)
C1 Ru1 N1 79.2(3)
O1 Ru1 N1 84.3(2)
C26 Ru1 Cl1 99.1(3)
C27 Ru1 Cl1 93.6(3)
C1 Ru1 Cl1 166.4(2)
O1 Ru1 Cl1 80.68(16)
N1 Ru1 Cl1 93.85(19)
C29 Ru2 C28 88.5(4)
C29 Ru2 C21 89.3(3)
C28 Ru2 C21 94.2(4)
C29 Ru2 O1 176.5(3)
C28 Ru2 O1 93.3(3)
C21 Ru2 O1 87.5(3)
C29 Ru2 N2 86.6(3)
C28 Ru2 N2 172.0(3)
C21 Ru2 N2 79.4(3)
O1 Ru2 N2 91.3(2)
C29 Ru2 Cl1 103.1(2)
C28 Ru2 Cl1 94.1(3)
C21 Ru2 Cl1 165.2(2)
O1 Ru2 Cl1 79.81(16)
N2 Ru2 Cl1 93.16(19)
C25 Cr1 C23 90.6(5)
C25 Cr1 C24 87.8(4)
C23 Cr1 C24 89.0(4)
C25 Cr1 C5 160.2(4)
C23 Cr1 C5 109.0(4)
C24 Cr1 C5 95.4(4)
C25 Cr1 C6 145.6(4)
C23 Cr1 C6 88.1(4)
C24 Cr1 C6 126.6(4)
C5 Cr1 C6 37.1(3)
C25 Cr1 C4 123.7(5)
C23 Cr1 C4 145.4(4)
C24 Cr1 C4 88.0(4)
C5 Cr1 C4 37.2(4)
C6 Cr1 C4 66.6(3)
C25 Cr1 C3 93.9(4)
C23 Cr1 C3 162.2(4)
C24 Cr1 C3 108.4(4)
C5 Cr1 C3 66.6(4)
C6 Cr1 C3 78.5(3)
C4 Cr1 C3 36.3(4)
C25 Cr1 C2 87.7(4)
C23 Cr1 C2 126.6(4)
C24 Cr1 C2 144.1(4)
C5 Cr1 C2 78.2(3)
C6 Cr1 C2 66.1(3)
C4 Cr1 C2 65.5(4)
C3 Cr1 C2 36.6(3)
C25 Cr1 C1 109.0(4)
C23 Cr1 C1 95.9(4)
C24 Cr1 C1 162.4(4)
C5 Cr1 C1 67.0(3)
C6 Cr1 C1 37.2(3)
C4 Cr1 C1 78.4(3)
C3 Cr1 C1 66.4(3)
C2 Cr1 C1 36.6(3)
Ru1 Cl1 Ru2 86.46(6)
Ru1 O1 Ru2 112.4(3)
Ru1 O1 H1 112(7)
Ru2 O1 H1 119(7)
C7 N1 C11 119.1(8)
C7 N1 Ru1 115.6(5)
C11 N1 Ru1 125.2(7)
C12 N2 C16 119.8(7)
C12 N2 Ru2 125.7(6)
C16 N2 Ru2 114.3(5)
C2 C1 C6 115.2(7)
C2 C1 Ru1 129.5(7)
C6 C1 Ru1 114.8(5)
C2 C1 Cr1 69.1(5)
C6 C1 Cr1 67.6(4)
Ru1 C1 Cr1 139.4(4)
C3 C2 C1 122.6(9)
C3 C2 Cr1 70.9(5)
C1 C2 Cr1 74.3(5)
C3 C2 H2 118.7
C1 C2 H2 118.7
Cr1 C2 H2 128.4
C4 C3 C2 120.1(8)
C4 C3 Cr1 71.8(5)
C2 C3 Cr1 72.5(5)
C4 C3 H3 119.9
C2 C3 H3 119.9
Cr1 C3 H3 127.9
C3 C4 C5 120.7(8)
C3 C4 Cr1 71.9(6)
C5 C4 Cr1 71.0(5)
C3 C4 H4 119.7
C5 C4 H4 119.7
Cr1 C4 H4 130.0
C6 C5 C4 119.0(8)
C6 C5 Cr1 71.4(5)
C4 C5 Cr1 71.8(5)
C6 C5 H5 120.5
C4 C5 H5 120.5
Cr1 C5 H5 128.4
C5 C6 C1 122.3(7)
C5 C6 C7 122.5(8)
C1 C6 C7 115.2(7)
C5 C6 Cr1 71.4(5)
C1 C6 Cr1 75.2(4)
C7 C6 Cr1 127.8(5)
N1 C7 C8 121.3(8)
N1 C7 C6 114.2(7)
C8 C7 C6 124.4(8)
C9 C8 C7 119.4(10)
C9 C8 H8 120.3
C7 C8 H8 120.3
C8 C9 C10 119.2(9)
C8 C9 H9 120.4
C10 C9 H9 120.4
C9 C10 C11 119.4(9)
C9 C10 H10 120.3
C11 C10 H10 120.3
N1 C11 C10 121.5(10)
N1 C11 H11 119.2
C10 C11 H11 119.2
N2 C12 C13 123.2(9)
N2 C12 H12 118.4
C13 C12 H12 118.4
C12 C13 C14 117.7(9)
C12 C13 H13 121.1
C14 C13 H13 121.1
C15 C14 C13 119.4(9)
C15 C14 H14 120.3
C13 C14 H14 120.3
C14 C15 C16 120.5(9)
C14 C15 H15 119.8
C16 C15 H15 119.8
N2 C16 C15 119.5(8)
N2 C16 C17 114.6(7)
C15 C16 C17 125.9(8)
C18 C17 C21 121.8(8)
C18 C17 C16 121.8(8)
C21 C17 C16 116.4(7)
C19 C18 C17 119.3(8)
C19 C18 H18 120.3
C17 C18 H18 120.3
C18 C19 C20 120.4(8)
C18 C19 H19 119.8
C20 C19 H19 119.8
C22 C20 C19 120.3(9)
C22 C20 H20 119.8
C19 C20 H20 119.8
C17 C21 C22 117.0(7)
C17 C21 Ru2 115.2(6)
C22 C21 Ru2 127.6(6)
C20 C22 C21 121.1(8)
C20 C22 H22 119.5
C21 C22 H22 119.5
O2 C23 Cr1 177.4(9)
O3 C24 Cr1 178.9(9)
O4 C25 Cr1 176.3(11)
O5 C26 Ru1 177.7(10)
O6 C27 Ru1 177.7(9)
O7 C28 Ru2 174.1(9)
O8 C29 Ru2 175.9(7)
C55 Ru3 C56 88.3(4)
C55 Ru3 C30 92.5(4)
C56 Ru3 C30 92.7(3)
C55 Ru3 O9 174.4(3)
C56 Ru3 O9 97.2(3)
C30 Ru3 O9 88.4(3)
C55 Ru3 N3 90.1(3)
C56 Ru3 N3 171.3(3)
C30 Ru3 N3 78.9(3)
O9 Ru3 N3 84.7(2)
C55 Ru3 Cl2 97.5(3)
C56 Ru3 Cl2 93.8(3)
C30 Ru3 Cl2 168.2(2)
O9 Ru3 Cl2 81.04(15)
N3 Ru3 Cl2 94.83(19)
C58 Ru4 C57 89.2(4)
C58 Ru4 C41 88.9(4)
C57 Ru4 C41 93.2(4)
C58 Ru4 O9 176.2(3)
C57 Ru4 O9 94.4(3)
C41 Ru4 O9 89.7(3)
C58 Ru4 N4 87.6(3)
C57 Ru4 N4 172.6(3)
C41 Ru4 N4 80.0(3)
O9 Ru4 N4 88.7(2)
C58 Ru4 Cl2 101.0(3)
C57 Ru4 Cl2 92.5(3)
C41 Ru4 Cl2 168.6(2)
O9 Ru4 Cl2 80.06(16)
N4 Ru4 Cl2 94.7(2)
C53 Cr2 C52 88.6(4)
C53 Cr2 C54 88.9(5)
C52 Cr2 C54 87.0(5)
C53 Cr2 C35 137.0(4)
C52 Cr2 C35 87.1(3)
C54 Cr2 C35 133.4(4)
C53 Cr2 C34 102.3(4)
C52 Cr2 C34 101.4(4)
C54 Cr2 C34 166.1(4)
C35 Cr2 C34 37.6(3)
C53 Cr2 C31 134.1(3)
C52 Cr2 C31 136.7(4)
C54 Cr2 C31 87.3(4)
C35 Cr2 C31 66.7(3)
C34 Cr2 C31 79.0(3)
C53 Cr2 C33 86.9(4)
C52 Cr2 C33 135.1(4)
C54 Cr2 C33 137.5(5)
C35 Cr2 C33 67.1(3)
C34 Cr2 C33 37.1(4)
C31 Cr2 C33 66.6(4)
C53 Cr2 C32 100.9(4)
C52 Cr2 C32 165.7(4)
C54 Cr2 C32 103.7(4)
C35 Cr2 C32 78.6(3)
C34 Cr2 C32 66.3(4)
C31 Cr2 C32 36.9(3)
C33 Cr2 C32 36.6(4)
C53 Cr2 C30 165.7(4)
C52 Cr2 C30 102.6(3)
C54 Cr2 C30 100.5(4)
C35 Cr2 C30 36.9(3)
C34 Cr2 C30 67.0(3)
C31 Cr2 C30 37.1(3)
C33 Cr2 C30 78.8(3)
C32 Cr2 C30 66.4(3)
Ru3 Cl2 Ru4 86.54(6)
Ru3 O9 Ru4 111.6(2)
Ru3 O9 H9A 119(8)
Ru4 O9 H9A 114(8)
C36 N3 C40 119.1(7)
C36 N3 Ru3 115.4(5)
C40 N3 Ru3 125.4(6)
C51 N4 C47 120.5(7)
C51 N4 Ru4 125.8(6)
C47 N4 Ru4 113.6(6)
C35 C30 C31 116.4(7)
C35 C30 Ru3 115.6(5)
C31 C30 Ru3 127.9(6)
C35 C30 Cr2 68.0(4)
C31 C30 Cr2 68.7(4)
Ru3 C30 Cr2 135.7(4)
C32 C31 C30 121.3(8)
C32 C31 Cr2 71.9(5)
C30 C31 Cr2 74.3(5)
C32 C31 H31 119.4
C30 C31 H31 119.4
Cr2 C31 H31 126.3
C33 C32 C31 120.7(9)
C33 C32 Cr2 71.4(5)
C31 C32 Cr2 71.2(5)
C33 C32 H32 119.7
C31 C32 H32 119.7
Cr2 C32 H32 130.4
C32 C33 C34 119.9(8)
C32 C33 Cr2 72.0(5)
C34 C33 Cr2 71.0(5)
C32 C33 H33 120.1
C34 C33 H33 120.1
Cr2 C33 H33 129.2
C33 C34 C35 119.6(9)
C33 C34 Cr2 71.9(5)
C35 C34 Cr2 70.9(5)
C33 C34 H34 120.2
C35 C34 H34 120.2
Cr2 C34 H34 129.3
C34 C35 C30 121.8(8)
C34 C35 C36 123.1(8)
C30 C35 C36 115.1(7)
C34 C35 Cr2 71.5(5)
C30 C35 Cr2 75.1(5)
C36 C35 Cr2 127.4(5)
N3 C36 C37 121.8(8)
N3 C36 C35 114.7(7)
C37 C36 C35 123.5(8)
C38 C37 C36 118.6(9)
C38 C37 H37 120.7
C36 C37 H37 120.7
C39 C38 C37 119.5(8)
C39 C38 H38 120.3
C37 C38 H38 120.3
C38 C39 C40 119.6(8)
C38 C39 H39 120.2
C40 C39 H39 120.2
N3 C40 C39 121.3(8)
N3 C40 H40 119.4
C39 C40 H40 119.4
C42 C41 C46 117.8(8)
C42 C41 Ru4 128.1(6)
C46 C41 Ru4 114.0(6)
C41 C42 C43 121.9(10)
C41 C42 H42 119.1
C43 C42 H42 119.1
C44 C43 C42 120.3(11)
C44 C43 H43 119.8
C42 C43 H43 119.8
C43 C44 C45 120.0(9)
C43 C44 H44 120.0
C45 C44 H44 120.0
C44 C45 C46 119.4(10)
C44 C45 H45 120.3
C46 C45 H45 120.3
C45 C46 C41 120.5(10)
C45 C46 C47 122.1(9)
C41 C46 C47 117.4(7)
N4 C47 C48 118.4(9)
N4 C47 C46 114.9(7)
C48 C47 C46 126.6(8)
C49 C48 C47 120.5(9)
C49 C48 H48 119.7
C47 C48 H48 119.7
C48 C49 C50 119.4(8)
C48 C49 H49 120.3
C50 C49 H49 120.3
C51 C50 C49 119.2(10)
C51 C50 H50 120.4
C49 C50 H50 120.4
N4 C51 C50 122.0(9)
N4 C51 H51 119.0
C50 C51 H51 119.0
O10 C52 Cr2 179.5(10)
O12 C53 Cr2 177.8(10)
O11 C54 Cr2 177.9(13)
O13 C55 Ru3 179.9(10)
O14 C56 Ru3 173.1(8)
O15 C57 Ru4 174.4(9)
O16 C58 Ru4 175.6(8)
O17 C59 C60 123.7(15)
O17 C59 C61 120.3(15)
C60 C59 C61 116.0(13)
C59 C60 H60A 109.5
C59 C60 H60B 109.5
H60A C60 H60B 109.5
C59 C60 H60C 109.5
H60A C60 H60C 109.5
H60B C60 H60C 109.5
C59 C61 H61A 109.5
C59 C61 H61B 109.5
H61A C61 H61B 109.5
C59 C61 H61C 109.5
H61A C61 H61C 109.5
H61B C61 H61C 109.5
O18 C62 C64 122.7(10)
O18 C62 C63 121.1(10)
C64 C62 C63 116.2(9)
C62 C63 H63A 109.5
C62 C63 H63B 109.5
H63A C63 H63B 109.5
C62 C63 H63C 109.5
H63A C63 H63C 109.5
H63B C63 H63C 109.5
C62 C64 H64A 109.5
C62 C64 H64B 109.5
H64A C64 H64B 109.5
C62 C64 H64C 109.5
H64A C64 H64C 109.5
H64B C64 H64C 109.5

loop_
_geom_bond_atom_site_label_1
_geom_bond_atom_site_label_2
_geom_bond_distance
Ru1 C26 1.869(9)
Ru1 C27 1.872(9)
Ru1 C1 2.020(8)
Ru1 O1 2.095(5)
Ru1 N1 2.136(7)
Ru1 Cl1 2.535(2)
Ru2 C29 1.858(9)
Ru2 C28 1.873(9)
Ru2 C21 2.023(8)
Ru2 O1 2.106(5)
Ru2 N2 2.135(7)
Ru2 Cl1 2.563(2)
Cr1 C25 1.821(10)
Cr1 C23 1.833(11)
Cr1 C24 1.839(10)
Cr1 C5 2.203(9)
Cr1 C6 2.203(8)
Cr1 C4 2.214(9)
Cr1 C3 2.216(9)
Cr1 C2 2.236(9)
Cr1 C1 2.304(8)
O1 H1 0.87(10)
O2 C23 1.168(12)
O3 C24 1.159(12)
O4 C25 1.188(12)
O5 C26 1.112(12)
O6 C27 1.138(12)
O7 C28 1.134(11)
O8 C29 1.137(11)
N1 C7 1.343(11)
N1 C11 1.348(11)
N2 C12 1.341(11)
N2 C16 1.356(11)
C1 C2 1.426(11)
C1 C6 1.440(12)
C2 C3 1.397(13)
C2 H2 0.9500
C3 C4 1.380(15)
C3 H3 0.9500
C4 C5 1.411(13)
C4 H4 0.9500
C5 C6 1.403(12)
C5 H5 0.9500
C6 C7 1.485(11)
C7 C8 1.397(12)
C8 C9 1.365(14)
C8 H8 0.9500
C9 C10 1.380(17)
C9 H9 0.9500
C10 C11 1.383(14)
C10 H10 0.9500
C11 H11 0.9500
C12 C13 1.384(13)
C12 H12 0.9500
C13 C14 1.402(16)
C13 H13 0.9500
C14 C15 1.369(14)
C14 H14 0.9500
C15 C16 1.411(11)
C15 H15 0.9500
C16 C17 1.468(12)
C17 C18 1.393(12)
C17 C21 1.406(11)
C18 C19 1.378(14)
C18 H18 0.9500
C19 C20 1.391(14)
C19 H19 0.9500
C20 C22 1.377(13)
C20 H20 0.9500
C21 C22 1.414(12)
C22 H22 0.9500
Ru3 C55 1.861(8)
Ru3 C56 1.883(8)
Ru3 C30 2.026(8)
Ru3 O9 2.107(5)
Ru3 N3 2.139(7)
Ru3 Cl2 2.530(2)
Ru4 C58 1.848(9)
Ru4 C57 1.874(9)
Ru4 C41 2.038(8)
Ru4 O9 2.114(5)
Ru4 N4 2.138(7)
Ru4 Cl2 2.565(2)
Cr2 C53 1.835(10)
Cr2 C52 1.837(9)
Cr2 C54 1.850(11)
Cr2 C35 2.203(8)
Cr2 C34 2.211(9)
Cr2 C31 2.222(8)
Cr2 C33 2.223(9)
Cr2 C32 2.232(8)
Cr2 C30 2.296(8)
O9 H9A 0.72(10)
O10 C52 1.157(11)
O11 C54 1.140(14)
O12 C53 1.164(12)
O13 C55 1.125(11)
O14 C56 1.133(10)
O15 C57 1.132(11)
O16 C58 1.159(11)
N3 C36 1.342(11)
N3 C40 1.357(10)
N4 C51 1.340(12)
N4 C47 1.366(11)
C30 C35 1.426(11)
C30 C31 1.438(11)
C31 C32 1.409(12)
C31 H31 0.9500
C32 C33 1.398(15)
C32 H32 0.9500
C33 C34 1.410(14)
C33 H33 0.9500
C34 C35 1.422(12)
C34 H34 0.9500
C35 C36 1.479(11)
C36 C37 1.402(11)
C37 C38 1.382(14)
C37 H37 0.9500
C38 C39 1.378(16)
C38 H38 0.9500
C39 C40 1.388(12)
C39 H39 0.9500
C40 H40 0.9500
C41 C42 1.379(13)
C41 C46 1.405(12)
C42 C43 1.385(14)
C42 H42 0.9500
C43 C44 1.362(18)
C43 H43 0.9500
C44 C45 1.398(18)
C44 H44 0.9500
C45 C46 1.401(13)
C45 H45 0.9500
C46 C47 1.463(13)
C47 C48 1.400(12)
C48 C49 1.356(17)
C48 H48 0.9500
C49 C50 1.391(16)
C49 H49 0.9500
C50 C51 1.348(12)
C50 H50 0.9500
C51 H51 0.9500
O17 C59 1.182(13)
C59 C60 1.49(2)
C59 C61 1.50(2)
C60 H60A 0.9800
C60 H60B 0.9800
C60 H60C 0.9800
C61 H61A 0.9800
C61 H61B 0.9800
C61 H61C 0.9800
O18 C62 1.196(11)
C62 C64 1.495(16)
C62 C63 1.509(15)
C63 H63A 0.9800
C63 H63B 0.9800
C63 H63C 0.9800
C64 H64A 0.9800
C64 H64B 0.9800
C64 H64C 0.9800
